data_7123164
loop_
_publ_author_name
'Kaladevi, Selvam'
'M., Kamalraj'
'Altia, Minakshi'
'Rajasekar, Shanmugam'
'Anbarasan, Pazhamalai'

_publ_section_title
;
 Cascade Rh(II) and Yb(III) Catalyzed Synthesis of Substituted
 Naphthofurans via Transannulation of N-Sulfonyl-1,2,3-triazoles with
 \b-naphthols
;
_journal_name_full 'Chemical Communications'
_journal_paper_doi 10.1039/C8CC10306B
_journal_year 2019
_chemical_formula_moiety 'C24  H16  N1  O3  S1  F1'
_chemical_formula_sum 'C24 H16 F N O3 S'
_chemical_formula_weight 417.44
_space_group_IT_number 14
_symmetry_cell_setting monoclinic
_symmetry_Int_Tables_number 14
_symmetry_space_group_name_Hall '-P 2ybc'
_symmetry_space_group_name_H-M 'P 1 21/c 1'
_atom_sites_solution_hydrogens mixed
_audit_conform_dict_location ftp://ftp.iucr.org/pub/cif_core.dic
_audit_conform_dict_name cif_core.dic
_audit_conform_dict_version 2.4.5
_audit_creation_date 2018-12-08T19:43:11-00:00
_audit_creation_method 'WinGX routine CIF_UPDATE'
_audit_update_record
;
2018-12-08 deposited with the CCDC.    2019-03-14 downloaded from the CCDC.
;
_cell_angle_alpha 90
_cell_angle_beta 105.2543(18)
_cell_angle_gamma 90
_cell_formula_units_Z 4
_cell_length_a 8.6476(4)
_cell_length_b 18.6071(8)
_cell_length_c 12.6906(8)
_cell_measurement_reflns_used 5589
_cell_measurement_temperature 296(2)
_cell_measurement_theta_max 25.5
_cell_measurement_theta_min 2.68
_cell_measurement_wavelength 0.71073
_cell_volume 1970.06(18)
_computing_cell_refinement 'Bruker SAINT'
_computing_data_collection 'Bruker APEX2'
_computing_data_reduction 'Bruker SAINT'
_computing_molecular_graphics 'Bruker SHELXTL'
_computing_publication_material 'Bruker SHELXTL'
_computing_structure_refinement 'SHELXL-2014/7 (Sheldrick, 2014)'
_computing_structure_solution 'SHELXS-97 (Sheldrick 2008)'
_diffrn_ambient_temperature 296(2)
_diffrn_measured_fraction_theta_full 1
_diffrn_measured_fraction_theta_max 1
_diffrn_measurement_device_type 'Bruker APEX-II CCD'
_diffrn_measurement_method '\f and \w scans'
_diffrn_radiation_probe x-ray
_diffrn_radiation_type MoK\a
_diffrn_radiation_wavelength 0.71073
_diffrn_reflns_av_R_equivalents 0.0235
_diffrn_reflns_av_unetI/netI 0.0215
_diffrn_reflns_Laue_measured_fraction_full 1
_diffrn_reflns_Laue_measured_fraction_max 1
_diffrn_reflns_limit_h_max 10
_diffrn_reflns_limit_h_min -9
_diffrn_reflns_limit_k_max 22
_diffrn_reflns_limit_k_min -22
_diffrn_reflns_limit_l_max 14
_diffrn_reflns_limit_l_min -15
_diffrn_reflns_number 14751
_diffrn_reflns_point_group_measured_fraction_full 1
_diffrn_reflns_point_group_measured_fraction_max 1
_diffrn_reflns_theta_full 24.997
_diffrn_reflns_theta_max 24.997
_diffrn_reflns_theta_min 1.991
_diffrn_standards_number 0
_exptl_absorpt_coefficient_mu 0.2
_exptl_absorpt_correction_T_max 0.98
_exptl_absorpt_correction_T_min 0.952
_exptl_absorpt_correction_type multi-scan
_exptl_absorpt_process_details 'SADABS V2014/5(Bruker AXS.Inc)'
_exptl_crystal_colour brown
_exptl_crystal_density_diffrn 1.407
_exptl_crystal_density_method 'not measured'
_exptl_crystal_description Block
_exptl_crystal_F_000 864
_exptl_crystal_size_max 0.25
_exptl_crystal_size_mid 0.22
_exptl_crystal_size_min 0.1
_refine_diff_density_max 0.193
_refine_diff_density_min -0.33
_refine_diff_density_rms 0.04
_refine_ls_extinction_method none
_refine_ls_goodness_of_fit_ref 1.042
_refine_ls_hydrogen_treatment mixed
_refine_ls_matrix_type full
_refine_ls_number_constraints 0
_refine_ls_number_parameters 275
_refine_ls_number_reflns 3468
_refine_ls_number_restraints 0
_refine_ls_restrained_S_all 1.042
_refine_ls_R_factor_all 0.0598
_refine_ls_R_factor_gt 0.0424
_refine_ls_shift/su_max 0
_refine_ls_shift/su_mean 0
_refine_ls_structure_factor_coef Fsqd
_refine_ls_weighting_details 'w=1/[\s^2^(Fo^2^)+(0.0500P)^2^+0.7627P] where P=(Fo^2^+2Fc^2^)/3'
_refine_ls_weighting_scheme calc
_refine_ls_wR_factor_gt 0.101
_refine_ls_wR_factor_ref 0.1156
_reflns_Friedel_coverage 0
_reflns_number_gt 2673
_reflns_number_total 3468
_reflns_threshold_expression 'I > 2\s(I)'
_cod_data_source_file c8cc10306b2.cif
_cod_data_source_block shelx
_cod_original_cell_volume 1970.05(18)
_cod_original_sg_symbol_H-M 'P 21/c'
_cod_database_code 7123164
_shelx_estimated_absorpt_t_min 0.952
_shelx_estimated_absorpt_t_max 0.98
_shelx_shelxl_version_number 2014/7

loop_
_symmetry_equiv_pos_as_xyz
'x, y, z'
'-x, y+1/2, -z+1/2'
'-x, -y, -z'
'x, -y-1/2, z-1/2'

loop_
_atom_site_label
_atom_site_type_symbol
_atom_site_fract_x
_atom_site_fract_y
_atom_site_fract_z
_atom_site_U_iso_or_equiv
_atom_site_adp_type
_atom_site_occupancy
_atom_site_site_symmetry_order
_atom_site_calc_flag
_atom_site_refinement_flags_posn
_atom_site_refinement_flags_adp
C1 C 0.4213(3) 0.34545(11) 1.23810(18) 0.0593(6) Uani 1 1 d . .
C2 C 0.2823(4) 0.36123(13) 1.2708(2) 0.0709(7) Uani 1 1 d . .
H2 H 0.196 0.3834 1.2222 0.085 Uiso 1 1 calc R U
C3 C 0.2726(5) 0.34411(16) 1.3749(3) 0.0945(10) Uani 1 1 d . .
H3 H 0.1804 0.3549 1.3964 0.113 Uiso 1 1 calc R U
C4 C 0.4022(6) 0.31058(19) 1.4476(3) 0.1076(13) Uani 1 1 d . .
H4 H 0.395 0.2986 1.5173 0.129 Uiso 1 1 calc R U
C5 C 0.5375(5) 0.29542(17) 1.4182(3) 0.1009(11) Uani 1 1 d . .
H5 H 0.6226 0.2739 1.4688 0.121 Uiso 1 1 calc R U
C6 C 0.5536(4) 0.31115(13) 1.3134(2) 0.0738(8) Uani 1 1 d . .
C7 C 0.6960(4) 0.29466(15) 1.2826(3) 0.0862(9) Uani 1 1 d . .
H7 H 0.7794 0.2719 1.3329 0.103 Uiso 1 1 calc R U
C8 C 0.7148(3) 0.31075(15) 1.1830(2) 0.0787(8) Uani 1 1 d . .
H8 H 0.8085 0.2997 1.1635 0.094 Uiso 1 1 calc R U
C9 C 0.5857(3) 0.34501(12) 1.11078(19) 0.0582(6) Uani 1 1 d . .
C10 C 0.4448(2) 0.40162(11) 0.96519(17) 0.0497(5) Uani 1 1 d . .
C11 C 0.3528(2) 0.39923(10) 1.03740(17) 0.0453(5) Uani 1 1 d . .
C12 C 0.4433(3) 0.36259(11) 1.13331(17) 0.0512(5) Uani 1 1 d . .
C13 C 0.4249(3) 0.42993(13) 0.85491(18) 0.0541(6) Uani 1 1 d . .
C14 C 0.5150(3) 0.40071(17) 0.7892(2) 0.0789(8) Uani 1 1 d . .
H14 H 0.5884 0.3642 0.8158 0.095 Uiso 1 1 calc R U
C15 C 0.4946(4) 0.4265(2) 0.6837(2) 0.0990(11) Uani 1 1 d . .
H15 H 0.5545 0.407 0.6397 0.119 Uiso 1 1 calc R U
C16 C 0.3876(4) 0.4803(2) 0.6436(2) 0.0926(10) Uani 1 1 d . .
H16 H 0.374 0.4969 0.5726 0.111 Uiso 1 1 calc R U
C17 C 0.3014(4) 0.50941(16) 0.7082(2) 0.0798(8) Uani 1 1 d . .
H17 H 0.2294 0.5463 0.6813 0.096 Uiso 1 1 calc R U
C18 C 0.3193(3) 0.48480(13) 0.81330(19) 0.0621(6) Uani 1 1 d . .
H18 H 0.2595 0.5054 0.8565 0.074 Uiso 1 1 calc R U
C19 C 0.0056(2) 0.38224(11) 0.82792(19) 0.0516(5) Uani 1 1 d . .
C20 C 0.0746(3) 0.32935(13) 0.7787(2) 0.0660(6) Uani 1 1 d . .
H20 H 0.1321 0.2922 0.8202 0.079 Uiso 1 1 calc R U
C21 C 0.0575(4) 0.33209(16) 0.6674(3) 0.0831(8) Uani 1 1 d . .
H21 H 0.1024 0.2968 0.6326 0.1 Uiso 1 1 calc R U
C22 C -0.0262(4) 0.38748(19) 0.6100(2) 0.0836(8) Uani 1 1 d . .
C23 C -0.0952(3) 0.44013(18) 0.6559(2) 0.0855(8) Uani 1 1 d . .
H23 H -0.1517 0.4772 0.6136 0.103 Uiso 1 1 calc R U
C24 C -0.0796(3) 0.43734(14) 0.7668(2) 0.0688(7) Uani 1 1 d . .
H24 H -0.1264 0.4726 0.8002 0.083 Uiso 1 1 calc R U
F1 F -0.0399(3) 0.39043(14) 0.50105(14) 0.1323(8) Uani 1 1 d . .
N1 N 0.1971(2) 0.42821(11) 1.02306(15) 0.0498(5) Uani 1 1 d . .
O1 O 0.58884(17) 0.36828(9) 1.00980(13) 0.0615(4) Uani 1 1 d . .
O2 O 0.0657(2) 0.31038(8) 1.00766(14) 0.0706(5) Uani 1 1 d . .
O3 O -0.09078(18) 0.42260(9) 0.99526(14) 0.0658(5) Uani 1 1 d . .
S1 S 0.03623(6) 0.38227(3) 0.97045(5) 0.05183(19) Uani 1 1 d . .
H1N H 0.185(3) 0.4687(12) 1.0189(18) 0.049(7) Uiso 1 1 d . .

loop_
_atom_site_aniso_label
_atom_site_aniso_U_11
_atom_site_aniso_U_22
_atom_site_aniso_U_33
_atom_site_aniso_U_23
_atom_site_aniso_U_13
_atom_site_aniso_U_12
C1 0.0791(17) 0.0447(12) 0.0515(13) -0.0052(10) 0.0124(12) -0.0112(12)
C2 0.097(2) 0.0632(15) 0.0564(15) -0.0035(12) 0.0274(14) -0.0131(14)
C3 0.144(3) 0.0797(19) 0.073(2) -0.0104(17) 0.052(2) -0.027(2)
C4 0.179(4) 0.086(2) 0.0535(18) 0.0091(17) 0.022(2) -0.035(3)
C5 0.148(3) 0.076(2) 0.064(2) 0.0126(16) 0.003(2) -0.020(2)
C6 0.103(2) 0.0514(14) 0.0535(15) 0.0039(12) -0.0028(14) -0.0112(14)
C7 0.086(2) 0.0695(17) 0.083(2) 0.0039(15) -0.0124(17) 0.0099(15)
C8 0.0656(17) 0.0756(17) 0.082(2) -0.0074(15) -0.0035(14) 0.0109(14)
C9 0.0522(13) 0.0566(13) 0.0603(15) -0.0063(11) 0.0048(11) 0.0013(11)
C10 0.0407(12) 0.0541(12) 0.0534(13) -0.0071(10) 0.0106(10) -0.0061(9)
C11 0.0440(11) 0.0442(11) 0.0474(11) -0.0063(9) 0.0117(9) -0.0034(9)
C12 0.0561(13) 0.0450(11) 0.0488(12) -0.0056(10) 0.0074(10) -0.0040(10)
C13 0.0484(12) 0.0644(14) 0.0512(13) -0.0100(11) 0.0160(10) -0.0196(11)
C14 0.0631(16) 0.113(2) 0.0652(16) -0.0114(16) 0.0256(13) -0.0072(15)
C15 0.082(2) 0.164(3) 0.0606(18) -0.024(2) 0.0344(16) -0.028(2)
C16 0.090(2) 0.131(3) 0.0543(16) 0.0057(18) 0.0156(16) -0.037(2)
C17 0.093(2) 0.0777(18) 0.0666(17) 0.0097(14) 0.0165(15) -0.0246(16)
C18 0.0699(15) 0.0582(14) 0.0596(14) 0.0000(12) 0.0197(12) -0.0160(12)
C19 0.0414(11) 0.0483(11) 0.0637(14) -0.0043(11) 0.0111(10) -0.0043(10)
C20 0.0688(16) 0.0491(13) 0.0785(18) -0.0115(12) 0.0163(13) -0.0054(11)
C21 0.093(2) 0.0758(18) 0.084(2) -0.0334(17) 0.0297(17) -0.0149(16)
C22 0.081(2) 0.109(2) 0.0552(16) -0.0149(17) 0.0084(14) -0.0126(18)
C23 0.0749(18) 0.108(2) 0.0678(18) 0.0115(17) 0.0078(14) 0.0146(17)
C24 0.0621(15) 0.0755(16) 0.0668(16) 0.0005(13) 0.0132(12) 0.0137(13)
F1 0.1435(19) 0.191(2) 0.0587(10) -0.0199(12) 0.0193(11) -0.0041(16)
N1 0.0508(11) 0.0433(11) 0.0565(12) -0.0018(9) 0.0162(8) 0.0009(9)
O1 0.0443(9) 0.0758(10) 0.0633(10) -0.0076(8) 0.0122(7) 0.0012(8)
O2 0.0732(11) 0.0519(9) 0.0857(12) 0.0129(8) 0.0192(9) -0.0077(8)
O3 0.0515(9) 0.0692(10) 0.0852(12) 0.0006(9) 0.0327(8) -0.0006(8)
S1 0.0467(3) 0.0485(3) 0.0628(4) 0.0035(3) 0.0187(3) -0.0035(2)

loop_
_atom_type_symbol
_atom_type_description
_atom_type_scat_dispersion_real
_atom_type_scat_dispersion_imag
_atom_type_scat_source
C C 0.0033 0.0016 'International Tables Vol C Tables 4.2.6.8 and 6.1.1.4'
H H 0 0 'International Tables Vol C Tables 4.2.6.8 and 6.1.1.4'
N N 0.0061 0.0033 'International Tables Vol C Tables 4.2.6.8 and 6.1.1.4'
O O 0.0106 0.006 'International Tables Vol C Tables 4.2.6.8 and 6.1.1.4'
S S 0.1246 0.1234 'International Tables Vol C Tables 4.2.6.8 and 6.1.1.4'
F F 0.0171 0.0103 'International Tables Vol C Tables 4.2.6.8 and 6.1.1.4'

loop_
_geom_angle_atom_site_label_1
_geom_angle_atom_site_label_2
_geom_angle_atom_site_label_3
_geom_angle
C2 C1 C12 124.3(2)
C2 C1 C6 119.5(2)
C12 C1 C6 116.2(2)
C3 C2 C1 120.5(3)
C3 C2 H2 119.8
C1 C2 H2 119.8
C2 C3 C4 119.6(3)
C2 C3 H3 120.2
C4 C3 H3 120.2
C5 C4 C3 121.0(3)
C5 C4 H4 119.5
C3 C4 H4 119.5
C4 C5 C6 121.9(3)
C4 C5 H5 119.1
C6 C5 H5 119.1
C5 C6 C7 121.7(3)
C5 C6 C1 117.6(3)
C7 C6 C1 120.7(2)
C8 C7 C6 122.5(3)
C8 C7 H7 118.8
C6 C7 H7 118.8
C7 C8 C9 116.3(3)
C7 C8 H8 121.9
C9 C8 H8 121.9
O1 C9 C12 111.16(19)
O1 C9 C8 123.6(2)
C12 C9 C8 125.2(2)
C11 C10 O1 109.56(19)
C11 C10 C13 135.5(2)
O1 C10 C13 114.99(18)
C10 C11 N1 127.2(2)
C10 C11 C12 107.53(19)
N1 C11 C12 125.30(19)
C9 C12 C1 119.1(2)
C9 C12 C11 104.80(19)
C1 C12 C11 136.0(2)
C18 C13 C14 118.6(2)
C18 C13 C10 122.2(2)
C14 C13 C10 119.3(2)
C15 C14 C13 119.5(3)
C15 C14 H14 120.2
C13 C14 H14 120.2
C16 C15 C14 120.9(3)
C16 C15 H15 119.5
C14 C15 H15 119.5
C17 C16 C15 119.5(3)
C17 C16 H16 120.2
C15 C16 H16 120.2
C16 C17 C18 120.8(3)
C16 C17 H17 119.6
C18 C17 H17 119.6
C13 C18 C17 120.7(3)
C13 C18 H18 119.7
C17 C18 H18 119.7
C24 C19 C20 120.4(2)
C24 C19 S1 119.54(18)
C20 C19 S1 119.93(18)
C19 C20 C21 119.5(3)
C19 C20 H20 120.2
C21 C20 H20 120.2
C22 C21 C20 118.4(3)
C22 C21 H21 120.8
C20 C21 H21 120.8
C23 C22 C21 123.5(3)
C23 C22 F1 118.5(3)
C21 C22 F1 118.0(3)
C22 C23 C24 118.4(3)
C22 C23 H23 120.8
C24 C23 H23 120.8
C19 C24 C23 119.8(2)
C19 C24 H24 120.1
C23 C24 H24 120.1
C11 N1 S1 122.42(15)
C11 N1 H1N 119.6(17)
S1 N1 H1N 114.0(17)
C9 O1 C10 106.96(16)
O2 S1 O3 120.12(10)
O2 S1 N1 107.50(11)
O3 S1 N1 104.96(10)
O2 S1 C19 107.90(10)
O3 S1 C19 108.05(10)
N1 S1 C19 107.74(10)

loop_
_geom_bond_atom_site_label_1
_geom_bond_atom_site_label_2
_geom_bond_distance
C1 C2 1.403(4)
C1 C12 1.428(3)
C1 C6 1.433(4)
C2 C3 1.383(4)
C2 H2 0.93
C3 C4 1.398(5)
C3 H3 0.93
C4 C5 1.348(5)
C4 H4 0.93
C5 C6 1.405(4)
C5 H5 0.93
C6 C7 1.420(4)
C7 C8 1.350(4)
C7 H7 0.93
C8 C9 1.398(3)
C8 H8 0.93
C9 O1 1.359(3)
C9 C12 1.375(3)
C10 C11 1.363(3)
C10 O1 1.374(3)
C10 C13 1.463(3)
C11 N1 1.417(3)
C11 C12 1.434(3)
C13 C18 1.379(3)
C13 C14 1.393(3)
C14 C15 1.389(4)
C14 H14 0.93
C15 C16 1.367(5)
C15 H15 0.93
C16 C17 1.357(4)
C16 H16 0.93
C17 C18 1.380(4)
C17 H17 0.93
C18 H18 0.93
C19 C24 1.377(3)
C19 C20 1.382(3)
C19 S1 1.758(2)
C20 C21 1.383(4)
C20 H20 0.93
C21 C22 1.356(4)
C21 H21 0.93
C22 C23 1.356(4)
C22 F1 1.357(3)
C23 C24 1.379(4)
C23 H23 0.93
C24 H24 0.93
N1 S1 1.6196(19)
N1 H1N 0.76(2)
O2 S1 1.4190(16)
O3 S1 1.4320(16)

loop_
_geom_torsion_atom_site_label_1
_geom_torsion_atom_site_label_2
_geom_torsion_atom_site_label_3
_geom_torsion_atom_site_label_4
_geom_torsion
C12 C1 C2 C3 -178.5(2)
C6 C1 C2 C3 0.2(4)
C1 C2 C3 C4 -0.3(4)
C2 C3 C4 C5 0.8(5)
C3 C4 C5 C6 -1.2(5)
C4 C5 C6 C7 -179.6(3)
C4 C5 C6 C1 1.1(4)
C2 C1 C6 C5 -0.6(3)
C12 C1 C6 C5 178.2(2)
C2 C1 C6 C7 -179.9(2)
C12 C1 C6 C7 -1.1(3)
C5 C6 C7 C8 -178.6(3)
C1 C6 C7 C8 0.7(4)
C6 C7 C8 C9 0.1(4)
C7 C8 C9 O1 176.3(2)
C7 C8 C9 C12 -0.6(4)
O1 C10 C11 N1 179.24(19)
C13 C10 C11 N1 -1.5(4)
O1 C10 C11 C12 0.2(2)
C13 C10 C11 C12 179.5(2)
O1 C9 C12 C1 -177.04(18)
C8 C9 C12 C1 0.1(3)
O1 C9 C12 C11 0.3(2)
C8 C9 C12 C11 177.5(2)
C2 C1 C12 C9 179.4(2)
C6 C1 C12 C9 0.7(3)
C2 C1 C12 C11 3.1(4)
C6 C1 C12 C11 -175.7(2)
C10 C11 C12 C9 -0.3(2)
N1 C11 C12 C9 -179.38(19)
C10 C11 C12 C1 176.4(2)
N1 C11 C12 C1 -2.7(4)
C11 C10 C13 C18 24.0(4)
O1 C10 C13 C18 -156.74(19)
C11 C10 C13 C14 -155.9(3)
O1 C10 C13 C14 23.4(3)
C18 C13 C14 C15 -1.0(4)
C10 C13 C14 C15 178.9(2)
C13 C14 C15 C16 0.2(4)
C14 C15 C16 C17 0.7(5)
C15 C16 C17 C18 -0.7(4)
C14 C13 C18 C17 1.1(3)
C10 C13 C18 C17 -178.8(2)
C16 C17 C18 C13 -0.2(4)
C24 C19 C20 C21 0.0(4)
S1 C19 C20 C21 -176.30(19)
C19 C20 C21 C22 0.5(4)
C20 C21 C22 C23 -0.5(5)
C20 C21 C22 F1 178.8(2)
C21 C22 C23 C24 0.0(5)
F1 C22 C23 C24 -179.3(3)
C20 C19 C24 C23 -0.5(4)
S1 C19 C24 C23 175.8(2)
C22 C23 C24 C19 0.5(4)
C10 C11 N1 S1 90.5(2)
C12 C11 N1 S1 -90.6(2)
C12 C9 O1 C10 -0.2(2)
C8 C9 O1 C10 -177.5(2)
C11 C10 O1 C9 0.0(2)
C13 C10 O1 C9 -179.45(18)
C11 N1 S1 O2 36.9(2)
C11 N1 S1 O3 165.82(17)
C11 N1 S1 C19 -79.20(19)
C24 C19 S1 O2 156.75(18)
C20 C19 S1 O2 -26.9(2)
C24 C19 S1 O3 25.5(2)
C20 C19 S1 O3 -158.21(18)
C24 C19 S1 N1 -87.5(2)
C20 C19 S1 N1 88.9(2)
